data_7105087
loop_
_publ_author_name
'Jean-Baptiste Sortais'
'Tanja Voss'
'Gerald Kehr'
'Roland Fr\"ohlich'
'Gerhard Erker'

_publ_section_title
;
 1,2-Olefin addition of a frustrated amine--borane Lewis pair
;
_journal_name_full 'Chem. Commun.'
_journal_page_first 7417
_journal_page_last 7418
_journal_paper_doi 10.1039/b915657g
_journal_year 2009
_chemical_formula_moiety 'C36 H23 B F15 Fe N, C H2 Cl2'
_chemical_formula_sum 'C37 H25 B Cl2 F15 Fe N'
_chemical_formula_weight 906.14
_chemical_name_systematic
;
?
;
_space_group_IT_number 2
_symmetry_cell_setting triclinic
_symmetry_space_group_name_Hall '-P 1'
_symmetry_space_group_name_H-M 'P -1'
_atom_sites_solution_hydrogens geom
_atom_sites_solution_primary direct
_atom_sites_solution_secondary difmap
_audit_creation_method SHELXL-97
_cell_angle_alpha 91.398(1)
_cell_angle_beta 109.054(1)
_cell_angle_gamma 105.386(1)
_cell_formula_units_Z 2
_cell_length_a 9.9961(2)
_cell_length_b 13.2908(3)
_cell_length_c 14.8471(3)
_cell_measurement_reflns_used 8372
_cell_measurement_temperature 223(2)
_cell_measurement_theta_max 27.88
_cell_measurement_theta_min 0.41
_cell_volume 1784.25(6)
_computing_cell_refinement 'Collect (Nonius B.V., 1998)'
_computing_data_collection 'Collect (Nonius B.V., 1998)'
_computing_data_reduction 'Denzo-SMN (Otwinowski & Minor, 1997)'
_computing_molecular_graphics 'SCHAKAL (Keller, 1997)'
_computing_publication_material 'SHELXL-97 (Sheldrick, 1997)'
_computing_structure_refinement 'SHELXL-97 (Sheldrick, 1997)'
_computing_structure_solution 'SHELXS-97 (Sheldrick, 1990)'
_diffrn_ambient_temperature 223(2)
_diffrn_measured_fraction_theta_full 0.986
_diffrn_measured_fraction_theta_max 0.986
_diffrn_measurement_device_type 'Nonius KappaCCD APEXII'
_diffrn_measurement_method '\w and \f scans'
_diffrn_radiation_monochromator 'Montel mirror'
_diffrn_radiation_source 'rotating anode Nonius FR591'
_diffrn_radiation_type MoK\a
_diffrn_radiation_wavelength 0.71073
_diffrn_reflns_av_R_equivalents 0.0243
_diffrn_reflns_av_sigmaI/netI 0.0224
_diffrn_reflns_limit_h_max 13
_diffrn_reflns_limit_h_min -13
_diffrn_reflns_limit_k_max 17
_diffrn_reflns_limit_k_min -16
_diffrn_reflns_limit_l_max 19
_diffrn_reflns_limit_l_min -19
_diffrn_reflns_number 29354
_diffrn_reflns_theta_full 28.34
_diffrn_reflns_theta_max 28.34
_diffrn_reflns_theta_min 3.68
_exptl_absorpt_coefficient_mu 0.682
_exptl_absorpt_correction_T_max 0.9046
_exptl_absorpt_correction_T_min 0.8215
_exptl_absorpt_correction_type multi-scan
_exptl_absorpt_process_details 'Denzo-SMN (Otwinowski, Borek, Majewski & Minor, 2003)'
_exptl_crystal_colour yellow
_exptl_crystal_density_diffrn 1.687
_exptl_crystal_density_method 'not measured'
_exptl_crystal_description block
_exptl_crystal_F_000 908
_exptl_crystal_size_max 0.30
_exptl_crystal_size_mid 0.20
_exptl_crystal_size_min 0.15
_refine_diff_density_max 1.664
_refine_diff_density_min -0.878
_refine_diff_density_rms 0.064
_refine_ls_extinction_method none
_refine_ls_goodness_of_fit_ref 1.015
_refine_ls_hydrogen_treatment riding
_refine_ls_matrix_type full
_refine_ls_number_parameters 517
_refine_ls_number_reflns 8787
_refine_ls_number_restraints 0
_refine_ls_restrained_S_all 1.015
_refine_ls_R_factor_all 0.0614
_refine_ls_R_factor_gt 0.0512
_refine_ls_shift/su_max 0.001
_refine_ls_shift/su_mean 0.000
_refine_ls_structure_factor_coef Fsqd
_refine_ls_weighting_details 'calc w=1/[\s^2^(Fo^2^)+(0.0785P)^2^+1.6787P] where P=(Fo^2^+2Fc^2^)/3'
_refine_ls_weighting_scheme calc
_refine_ls_wR_factor_gt 0.1426
_refine_ls_wR_factor_ref 0.1538
_reflns_number_gt 7250
_reflns_number_total 8787
_reflns_threshold_expression >2sigma(I)
_cod_data_source_file b915657g.txt
_cod_data_source_block erk5129
_cod_original_sg_symbol_H-M P-1
_cod_database_code 7105087

loop_
_symmetry_equiv_pos_as_xyz
'x, y, z'
'-x, -y, -z'

loop_
_atom_site_label
_atom_site_type_symbol
_atom_site_fract_x
_atom_site_fract_y
_atom_site_fract_z
_atom_site_U_iso_or_equiv
_atom_site_adp_type
_atom_site_occupancy
_atom_site_symmetry_multiplicity
_atom_site_calc_flag
_atom_site_refinement_flags
_atom_site_disorder_assembly
_atom_site_disorder_group
Fe Fe -0.18717(5) 0.55840(3) 0.63874(3) 0.04805(13) Uani 1 1 d . . .
N1 N -0.10622(18) 0.81678(13) 0.78643(12) 0.0273(3) Uani 1 1 d . . .
B1 B 0.2684(2) 0.86167(18) 0.71562(16) 0.0266(4) Uani 1 1 d . . .
C1 C -0.1640(3) 0.50574(19) 0.7658(2) 0.0470(6) Uani 1 1 d . . .
C2 C -0.2898(4) 0.4359(2) 0.6941(3) 0.0605(8) Uani 1 1 d . . .
H2 H -0.3879 0.4183 0.6930 0.073 Uiso 1 1 calc R . .
C3 C -0.2397(5) 0.3977(2) 0.6247(3) 0.0782(11) Uani 1 1 d . . .
H3 H -0.2998 0.3506 0.5692 0.094 Uiso 1 1 calc R . .
C4 C -0.0868(5) 0.4412(3) 0.6520(4) 0.0828(13) Uani 1 1 d . . .
H4 H -0.0264 0.4295 0.6182 0.099 Uiso 1 1 calc R . .
C5 C -0.0394(4) 0.5065(2) 0.7407(3) 0.0596(8) Uani 1 1 d . . .
H5 H 0.0589 0.5440 0.7765 0.071 Uiso 1 1 calc R . .
C6 C -0.1623(3) 0.5714(2) 0.85009(19) 0.0432(5) Uani 1 1 d . . .
H6 H -0.0601 0.6176 0.8818 0.052 Uiso 1 1 calc R . .
C7 C -0.2039(5) 0.5020(3) 0.9237(3) 0.0701(10) Uani 1 1 d . . .
H7A H -0.3045 0.4568 0.8947 0.105 Uiso 1 1 calc R . .
H7B H -0.1966 0.5463 0.9791 0.105 Uiso 1 1 calc R . .
H7C H -0.1370 0.4592 0.9438 0.105 Uiso 1 1 calc R . .
C8 C -0.2652(3) 0.6418(2) 0.8231(2) 0.0430(5) Uani 1 1 d . . .
H8A H -0.3665 0.5949 0.7968 0.052 Uiso 1 1 calc R . .
H8B H -0.2566 0.6796 0.8832 0.052 Uiso 1 1 calc R . .
C9 C -0.2504(2) 0.72355(17) 0.75330(17) 0.0336(4) Uani 1 1 d . . .
H9 H -0.3350 0.7531 0.7406 0.040 Uiso 1 1 calc R . .
C10 C -0.2468(3) 0.68608(18) 0.65914(17) 0.0385(5) Uani 1 1 d . . .
C11 C -0.3459(4) 0.6273(2) 0.5707(2) 0.0609(8) Uani 1 1 d . . .
H11 H -0.4489 0.5989 0.5535 0.073 Uiso 1 1 calc R . .
C12 C -0.2594(5) 0.6197(3) 0.5136(2) 0.0761(12) Uani 1 1 d . . .
H12 H -0.2962 0.5840 0.4512 0.091 Uiso 1 1 calc R . .
C13 C -0.1082(4) 0.6743(2) 0.5649(2) 0.0563(8) Uani 1 1 d . . .
H13 H -0.0281 0.6804 0.5432 0.068 Uiso 1 1 calc R . .
C14 C -0.1022(3) 0.71750(17) 0.65508(16) 0.0355(5) Uani 1 1 d . . .
C15 C 0.0069(2) 0.78527(15) 0.74552(14) 0.0255(4) Uani 1 1 d . . .
H15 H 0.0553 0.7400 0.7889 0.031 Uiso 1 1 calc R . .
C16 C 0.1256(2) 0.88115(16) 0.73976(15) 0.0290(4) Uani 1 1 d . . .
H16A H 0.1643 0.9262 0.8012 0.035 Uiso 1 1 calc R . .
H16B H 0.0780 0.9206 0.6904 0.035 Uiso 1 1 calc R . .
C17 C -0.1470(3) 0.90968(18) 0.74270(19) 0.0374(5) Uani 1 1 d . . .
H17A H -0.2230 0.9240 0.7639 0.056 Uiso 1 1 calc R . .
H17B H -0.1841 0.8946 0.6733 0.056 Uiso 1 1 calc R . .
H17C H -0.0605 0.9706 0.7627 0.056 Uiso 1 1 calc R . .
C18 C -0.0413(3) 0.8457(2) 0.89224(16) 0.0398(5) Uani 1 1 d . . .
H18A H 0.0435 0.9075 0.9077 0.060 Uiso 1 1 calc R . .
H18B H -0.0104 0.7877 0.9223 0.060 Uiso 1 1 calc R . .
H18C H -0.1147 0.8606 0.9157 0.060 Uiso 1 1 calc R . .
C21 C 0.2558(2) 0.86223(16) 0.60170(14) 0.0280(4) Uani 1 1 d . . .
C22 C 0.3764(2) 0.85674(17) 0.57663(15) 0.0308(4) Uani 1 1 d . . .
F22 F 0.49501(14) 0.83950(12) 0.64415(10) 0.0399(3) Uani 1 1 d . . .
C23 C 0.3875(3) 0.86810(18) 0.48732(17) 0.0363(5) Uani 1 1 d . . .
F23 F 0.50874(18) 0.86154(14) 0.46998(12) 0.0514(4) Uani 1 1 d . . .
C24 C 0.2711(3) 0.8849(2) 0.41494(17) 0.0411(5) Uani 1 1 d . . .
F24 F 0.2780(2) 0.89640(16) 0.32692(11) 0.0619(5) Uani 1 1 d . . .
C25 C 0.1487(3) 0.89056(19) 0.43455(17) 0.0387(5) Uani 1 1 d . . .
F25 F 0.03345(19) 0.90628(15) 0.36450(11) 0.0555(4) Uani 1 1 d . . .
C26 C 0.1434(2) 0.88051(17) 0.52587(16) 0.0321(4) Uani 1 1 d . . .
F26 F 0.01825(15) 0.89040(12) 0.53609(11) 0.0431(3) Uani 1 1 d . . .
C31 C 0.4116(2) 0.96791(16) 0.76865(15) 0.0288(4) Uani 1 1 d . . .
C32 C 0.3971(2) 1.06743(18) 0.75191(17) 0.0351(5) Uani 1 1 d . . .
F32 F 0.26821(16) 1.07764(11) 0.69192(12) 0.0468(4) Uani 1 1 d . . .
C33 C 0.5071(3) 1.16026(18) 0.7921(2) 0.0419(5) Uani 1 1 d . . .
F33 F 0.4818(2) 1.25288(12) 0.77237(16) 0.0633(5) Uani 1 1 d . . .
C34 C 0.6432(3) 1.1578(2) 0.8519(2) 0.0437(6) Uani 1 1 d . . .
F34 F 0.75260(19) 1.24634(14) 0.89176(15) 0.0663(5) Uani 1 1 d . . .
C35 C 0.6661(2) 1.0622(2) 0.86935(17) 0.0392(5) Uani 1 1 d . . .
F35 F 0.79993(17) 1.05636(15) 0.92502(12) 0.0580(4) Uani 1 1 d . . .
C36 C 0.5528(2) 0.97101(18) 0.82835(15) 0.0320(4) Uani 1 1 d . . .
F36 F 0.59127(14) 0.88165(11) 0.84931(10) 0.0395(3) Uani 1 1 d . . .
C41 C 0.3021(2) 0.75506(16) 0.76140(14) 0.0280(4) Uani 1 1 d . . .
C42 C 0.2980(2) 0.66310(17) 0.71303(15) 0.0324(4) Uani 1 1 d . . .
F42 F 0.25884(18) 0.65078(11) 0.61646(10) 0.0437(3) Uani 1 1 d . . .
C43 C 0.3336(3) 0.57860(18) 0.75764(18) 0.0380(5) Uani 1 1 d . . .
F43 F 0.3285(2) 0.49224(13) 0.70602(12) 0.0570(4) Uani 1 1 d . . .
C44 C 0.3733(3) 0.58171(19) 0.85519(18) 0.0392(5) Uani 1 1 d . . .
F44 F 0.4089(2) 0.50049(13) 0.89866(13) 0.0568(4) Uani 1 1 d . . .
C45 C 0.3756(3) 0.66948(19) 0.90710(16) 0.0361(5) Uani 1 1 d . . .
F45 F 0.41567(19) 0.67483(13) 1.00307(10) 0.0507(4) Uani 1 1 d . . .
C46 C 0.3388(2) 0.75161(17) 0.86008(15) 0.0318(4) Uani 1 1 d . . .
F46 F 0.34446(17) 0.83500(11) 0.91629(9) 0.0413(3) Uani 1 1 d . . .
C100 C -0.2061(4) 0.7622(3) 1.1539(3) 0.0658(8) Uani 1 1 d . . .
H10A H -0.1880 0.7932 1.2189 0.079 Uiso 1 1 calc R . .
H10B H -0.2928 0.7003 1.1368 0.079 Uiso 1 1 calc R . .
Cl1 Cl -0.05402(16) 0.72388(14) 1.15259(13) 0.1215(5) Uani 1 1 d . . .
Cl2 Cl -0.24239(13) 0.85385(8) 1.07334(7) 0.0785(3) Uani 1 1 d . . .

loop_
_atom_site_aniso_label
_atom_site_aniso_U_11
_atom_site_aniso_U_22
_atom_site_aniso_U_33
_atom_site_aniso_U_23
_atom_site_aniso_U_13
_atom_site_aniso_U_12
Fe 0.0607(3) 0.02851(19) 0.0493(2) -0.00536(15) 0.02459(19) -0.00247(16)
N1 0.0247(8) 0.0268(8) 0.0313(8) 0.0038(6) 0.0121(6) 0.0058(6)
B1 0.0261(10) 0.0264(10) 0.0283(10) 0.0032(8) 0.0120(8) 0.0063(8)
C1 0.0479(14) 0.0274(11) 0.0654(17) 0.0073(11) 0.0207(12) 0.0086(10)
C2 0.0643(18) 0.0310(13) 0.078(2) 0.0042(13) 0.0285(16) -0.0038(12)
C3 0.114(3) 0.0285(14) 0.084(2) -0.0109(14) 0.044(2) -0.0024(16)
C4 0.117(3) 0.0380(16) 0.121(3) 0.0021(18) 0.076(3) 0.0242(19)
C5 0.0610(18) 0.0400(14) 0.092(2) 0.0145(15) 0.0406(17) 0.0189(13)
C6 0.0470(13) 0.0347(12) 0.0487(14) 0.0153(10) 0.0206(11) 0.0071(10)
C7 0.100(3) 0.0494(17) 0.068(2) 0.0296(16) 0.041(2) 0.0152(17)
C8 0.0414(12) 0.0379(12) 0.0555(14) 0.0112(11) 0.0288(11) 0.0052(10)
C9 0.0217(9) 0.0319(10) 0.0448(12) 0.0060(9) 0.0114(8) 0.0039(8)
C10 0.0344(11) 0.0322(11) 0.0372(11) 0.0045(9) 0.0045(9) 0.0006(9)
C11 0.0564(17) 0.0501(16) 0.0459(15) 0.0005(12) -0.0045(13) -0.0059(13)
C12 0.104(3) 0.0563(19) 0.0362(14) -0.0088(13) 0.0132(16) -0.0145(18)
C13 0.083(2) 0.0387(14) 0.0398(13) -0.0077(11) 0.0312(14) -0.0058(13)
C14 0.0439(12) 0.0292(10) 0.0305(10) 0.0011(8) 0.0152(9) 0.0033(9)
C15 0.0268(9) 0.0240(9) 0.0286(9) 0.0031(7) 0.0135(7) 0.0072(7)
C16 0.0289(9) 0.0258(9) 0.0348(10) 0.0027(8) 0.0161(8) 0.0057(7)
C17 0.0336(11) 0.0313(11) 0.0522(13) 0.0106(9) 0.0178(10) 0.0132(9)
C18 0.0466(13) 0.0419(12) 0.0303(10) -0.0010(9) 0.0192(9) 0.0050(10)
C21 0.0285(9) 0.0267(9) 0.0293(9) 0.0044(7) 0.0119(8) 0.0064(7)
C22 0.0313(10) 0.0313(10) 0.0311(10) 0.0043(8) 0.0125(8) 0.0089(8)
F22 0.0314(6) 0.0570(9) 0.0362(7) 0.0065(6) 0.0129(5) 0.0189(6)
C23 0.0421(12) 0.0337(11) 0.0388(11) 0.0044(9) 0.0223(10) 0.0100(9)
F23 0.0531(9) 0.0643(10) 0.0525(9) 0.0105(7) 0.0357(7) 0.0206(8)
C24 0.0570(14) 0.0382(12) 0.0327(11) 0.0111(9) 0.0210(10) 0.0138(11)
F24 0.0862(13) 0.0781(12) 0.0366(8) 0.0222(8) 0.0331(8) 0.0324(10)
C25 0.0443(12) 0.0368(12) 0.0332(11) 0.0123(9) 0.0099(9) 0.0125(10)
F25 0.0583(10) 0.0691(11) 0.0391(8) 0.0220(7) 0.0081(7) 0.0276(8)
C26 0.0317(10) 0.0291(10) 0.0358(11) 0.0073(8) 0.0121(8) 0.0085(8)
F26 0.0332(7) 0.0557(9) 0.0455(8) 0.0161(7) 0.0138(6) 0.0196(6)
C31 0.0285(9) 0.0292(10) 0.0309(9) 0.0020(8) 0.0158(8) 0.0052(7)
C32 0.0319(10) 0.0318(11) 0.0450(12) 0.0055(9) 0.0194(9) 0.0070(8)
F32 0.0380(7) 0.0335(7) 0.0704(10) 0.0164(7) 0.0185(7) 0.0123(6)
C33 0.0439(13) 0.0275(11) 0.0605(15) 0.0020(10) 0.0297(12) 0.0059(9)
F33 0.0577(10) 0.0270(7) 0.1104(15) 0.0088(8) 0.0401(10) 0.0069(7)
C34 0.0380(12) 0.0362(12) 0.0525(14) -0.0109(10) 0.0234(11) -0.0045(9)
F34 0.0474(9) 0.0432(9) 0.0923(14) -0.0251(9) 0.0258(9) -0.0123(7)
C35 0.0300(10) 0.0475(13) 0.0334(11) -0.0056(9) 0.0104(9) 0.0017(9)
F35 0.0352(8) 0.0655(11) 0.0523(9) -0.0075(8) -0.0021(7) 0.0030(7)
C36 0.0319(10) 0.0352(11) 0.0295(10) 0.0024(8) 0.0138(8) 0.0065(8)
F36 0.0331(6) 0.0413(7) 0.0422(7) 0.0090(6) 0.0098(5) 0.0111(6)
C41 0.0295(9) 0.0273(9) 0.0294(9) 0.0040(7) 0.0135(8) 0.0073(7)
C42 0.0361(10) 0.0325(10) 0.0306(10) 0.0033(8) 0.0141(8) 0.0103(8)
F42 0.0643(9) 0.0369(7) 0.0310(7) -0.0003(5) 0.0156(6) 0.0177(7)
C43 0.0445(12) 0.0308(11) 0.0435(12) 0.0033(9) 0.0184(10) 0.0147(9)
F43 0.0874(12) 0.0393(8) 0.0547(9) 0.0025(7) 0.0264(9) 0.0335(8)
C44 0.0412(12) 0.0361(12) 0.0436(12) 0.0136(10) 0.0158(10) 0.0144(9)
F44 0.0726(11) 0.0448(9) 0.0584(10) 0.0235(8) 0.0201(8) 0.0276(8)
C45 0.0379(11) 0.0411(12) 0.0299(10) 0.0111(9) 0.0138(9) 0.0093(9)
F45 0.0667(10) 0.0539(9) 0.0320(7) 0.0167(6) 0.0186(7) 0.0153(8)
C46 0.0355(10) 0.0314(10) 0.0309(10) 0.0043(8) 0.0160(8) 0.0079(8)
F46 0.0591(9) 0.0381(7) 0.0308(6) 0.0019(5) 0.0216(6) 0.0132(6)
C100 0.0640(19) 0.066(2) 0.071(2) 0.0086(16) 0.0285(16) 0.0180(16)
Cl1 0.0891(8) 0.1363(12) 0.1418(12) -0.0171(10) 0.0212(8) 0.0636(9)
Cl2 0.1005(7) 0.0728(6) 0.0728(6) 0.0159(4) 0.0433(5) 0.0249(5)

loop_
_atom_type_symbol
_atom_type_description
_atom_type_scat_dispersion_real
_atom_type_scat_dispersion_imag
_atom_type_scat_source
C C 0.0033 0.0016 'International Tables Vol C Tables 4.2.6.8 and 6.1.1.4'
H H 0.0000 0.0000 'International Tables Vol C Tables 4.2.6.8 and 6.1.1.4'
N N 0.0061 0.0033 'International Tables Vol C Tables 4.2.6.8 and 6.1.1.4'
B B 0.0013 0.0007 'International Tables Vol C Tables 4.2.6.8 and 6.1.1.4'
F F 0.0171 0.0103 'International Tables Vol C Tables 4.2.6.8 and 6.1.1.4'
Cl Cl 0.1484 0.1585 'International Tables Vol C Tables 4.2.6.8 and 6.1.1.4'
Fe Fe 0.3463 0.8444 'International Tables Vol C Tables 4.2.6.8 and 6.1.1.4'

loop_
_geom_angle_atom_site_label_1
_geom_angle_atom_site_label_2
_geom_angle_atom_site_label_3
_geom_angle
_geom_angle_site_symmetry_1
_geom_angle_site_symmetry_3
_geom_angle_publ_flag
C10 Fe C1 100.15(11) . . ?
C10 Fe C5 124.50(12) . . ?
C1 Fe C5 41.15(12) . . ?
C10 Fe C2 111.23(13) . . ?
C1 Fe C2 41.56(12) . . ?
C5 Fe C2 68.72(14) . . ?
C10 Fe C12 68.49(14) . . ?
C1 Fe C12 164.58(16) . . ?
C5 Fe C12 154.11(17) . . ?
C2 Fe C12 131.24(15) . . ?
C10 Fe C14 41.17(10) . . ?
C1 Fe C14 110.70(10) . . ?
C5 Fe C14 105.82(12) . . ?
C2 Fe C14 144.37(12) . . ?
C12 Fe C14 68.13(11) . . ?
C10 Fe C11 41.18(11) . . ?
C1 Fe C11 124.03(13) . . ?
C5 Fe C11 162.99(14) . . ?
C2 Fe C11 105.45(14) . . ?
C12 Fe C11 40.62(16) . . ?
C14 Fe C11 69.07(11) . . ?
C10 Fe C3 147.66(15) . . ?
C1 Fe C3 69.20(14) . . ?
C5 Fe C3 67.86(16) . . ?
C2 Fe C3 40.78(15) . . ?
C12 Fe C3 114.52(16) . . ?
C14 Fe C3 170.97(15) . . ?
C11 Fe C3 118.87(16) . . ?
C10 Fe C13 69.30(12) . . ?
C1 Fe C13 146.53(11) . . ?
C5 Fe C13 118.11(14) . . ?
C2 Fe C13 171.84(13) . . ?
C12 Fe C13 40.83(14) . . ?
C14 Fe C13 40.74(9) . . ?
C11 Fe C13 69.31(15) . . ?
C3 Fe C13 135.56(14) . . ?
C10 Fe C4 165.32(16) . . ?
C1 Fe C4 69.63(15) . . ?
C5 Fe C4 41.01(16) . . ?
C2 Fe C4 68.58(15) . . ?
C12 Fe C4 123.42(18) . . ?
C14 Fe C4 131.18(15) . . ?
C11 Fe C4 153.44(17) . . ?
C3 Fe C4 39.87(18) . . ?
C13 Fe C4 113.11(15) . . ?
C18 N1 C17 107.67(18) . . ?
C18 N1 C9 113.68(17) . . ?
C17 N1 C9 106.46(16) . . ?
C18 N1 C15 111.27(16) . . ?
C17 N1 C15 110.45(15) . . ?
C9 N1 C15 107.21(15) . . ?
C21 B1 C41 113.60(16) . . ?
C21 B1 C16 115.31(17) . . ?
C41 B1 C16 108.65(16) . . ?
C21 B1 C31 102.02(15) . . ?
C41 B1 C31 110.57(16) . . ?
C16 B1 C31 106.23(16) . . ?
C5 C1 C2 107.3(3) . . ?
C5 C1 C6 125.3(3) . . ?
C2 C1 C6 127.3(3) . . ?
C5 C1 Fe 70.49(19) . . ?
C2 C1 Fe 70.55(18) . . ?
C6 C1 Fe 121.89(17) . . ?
C1 C2 C3 107.4(3) . . ?
C1 C2 Fe 67.89(16) . . ?
C3 C2 Fe 70.38(19) . . ?
C1 C2 H2 126.3 . . ?
C3 C2 H2 126.3 . . ?
Fe C2 H2 127.0 . . ?
C4 C3 C2 109.2(3) . . ?
C4 C3 Fe 70.02(19) . . ?
C2 C3 Fe 68.84(17) . . ?
C4 C3 H3 125.4 . . ?
C2 C3 H3 125.4 . . ?
Fe C3 H3 127.3 . . ?
C3 C4 C5 107.2(3) . . ?
C3 C4 Fe 70.1(2) . . ?
C5 C4 Fe 68.49(19) . . ?
C3 C4 H4 126.4 . . ?
C5 C4 H4 126.4 . . ?
Fe C4 H4 126.6 . . ?
C1 C5 C4 108.9(3) . . ?
C1 C5 Fe 68.36(18) . . ?
C4 C5 Fe 70.5(2) . . ?
C1 C5 H5 125.6 . . ?
C4 C5 H5 125.6 . . ?
Fe C5 H5 127.2 . . ?
C1 C6 C7 111.0(2) . . ?
C1 C6 C8 113.9(2) . . ?
C7 C6 C8 108.3(2) . . ?
C1 C6 H6 107.8 . . ?
C7 C6 H6 107.8 . . ?
C8 C6 H6 107.8 . . ?
C6 C7 H7A 109.5 . . ?
C6 C7 H7B 109.5 . . ?
H7A C7 H7B 109.5 . . ?
C6 C7 H7C 109.5 . . ?
H7A C7 H7C 109.5 . . ?
H7B C7 H7C 109.5 . . ?
C9 C8 C6 122.0(2) . . ?
C9 C8 H8A 106.8 . . ?
C6 C8 H8A 106.8 . . ?
C9 C8 H8B 106.8 . . ?
C6 C8 H8B 106.8 . . ?
H8A C8 H8B 106.7 . . ?
C10 C9 C8 116.8(2) . . ?
C10 C9 N1 99.28(16) . . ?
C8 C9 N1 116.66(19) . . ?
C10 C9 H9 107.8 . . ?
C8 C9 H9 107.8 . . ?
N1 C9 H9 107.8 . . ?
C14 C10 C11 109.2(3) . . ?
C14 C10 C9 112.04(19) . . ?
C11 C10 C9 138.8(3) . . ?
C14 C10 Fe 71.14(15) . . ?
C11 C10 Fe 71.20(18) . . ?
C9 C10 Fe 122.73(17) . . ?
C10 C11 C12 106.4(3) . . ?
C10 C11 Fe 67.62(16) . . ?
C12 C11 Fe 69.7(2) . . ?
C10 C11 H11 126.8 . . ?
C12 C11 H11 126.8 . . ?
Fe C11 H11 127.4 . . ?
C13 C12 C11 109.9(3) . . ?
C13 C12 Fe 70.09(19) . . ?
C11 C12 Fe 69.68(19) . . ?
C13 C12 H12 125.1 . . ?
C11 C12 H12 125.1 . . ?
Fe C12 H12 126.8 . . ?
C12 C13 C14 106.4(3) . . ?
C12 C13 Fe 69.08(18) . . ?
C14 C13 Fe 69.06(14) . . ?
C12 C13 H13 126.8 . . ?
C14 C13 H13 126.8 . . ?
Fe C13 H13 126.6 . . ?
C10 C14 C13 108.1(2) . . ?
C10 C14 C15 111.48(19) . . ?
C13 C14 C15 140.4(2) . . ?
C10 C14 Fe 67.68(13) . . ?
C13 C14 Fe 70.20(14) . . ?
C15 C14 Fe 126.18(15) . . ?
C14 C15 C16 120.03(17) . . ?
C14 C15 N1 98.72(15) . . ?
C16 C15 N1 111.81(15) . . ?
C14 C15 H15 108.5 . . ?
C16 C15 H15 108.5 . . ?
N1 C15 H15 108.5 . . ?
C15 C16 B1 117.96(16) . . ?
C15 C16 H16A 107.8 . . ?
B1 C16 H16A 107.8 . . ?
C15 C16 H16B 107.8 . . ?
B1 C16 H16B 107.8 . . ?
H16A C16 H16B 107.2 . . ?
N1 C17 H17A 109.5 . . ?
N1 C17 H17B 109.5 . . ?
H17A C17 H17B 109.5 . . ?
N1 C17 H17C 109.5 . . ?
H17A C17 H17C 109.5 . . ?
H17B C17 H17C 109.5 . . ?
N1 C18 H18A 109.5 . . ?
N1 C18 H18B 109.5 . . ?
H18A C18 H18B 109.5 . . ?
N1 C18 H18C 109.5 . . ?
H18A C18 H18C 109.5 . . ?
H18B C18 H18C 109.5 . . ?
C26 C21 C22 112.75(18) . . ?
C26 C21 B1 127.66(18) . . ?
C22 C21 B1 119.10(18) . . ?
F22 C22 C23 115.60(19) . . ?
F22 C22 C21 119.10(18) . . ?
C23 C22 C21 125.3(2) . . ?
F23 C23 C24 120.1(2) . . ?
F23 C23 C22 121.0(2) . . ?
C24 C23 C22 119.0(2) . . ?
F24 C24 C25 120.6(2) . . ?
F24 C24 C23 120.6(2) . . ?
C25 C24 C23 118.8(2) . . ?
F25 C25 C24 119.6(2) . . ?
F25 C25 C26 120.2(2) . . ?
C24 C25 C26 120.3(2) . . ?
F26 C26 C25 114.22(19) . . ?
F26 C26 C21 121.83(19) . . ?
C25 C26 C21 123.9(2) . . ?
C32 C31 C36 112.44(19) . . ?
C32 C31 B1 119.77(19) . . ?
C36 C31 B1 127.75(19) . . ?
F32 C32 C33 115.6(2) . . ?
F32 C32 C31 119.7(2) . . ?
C33 C32 C31 124.7(2) . . ?
F33 C33 C34 119.8(2) . . ?
F33 C33 C32 120.3(2) . . ?
C34 C33 C32 119.8(2) . . ?
F34 C34 C35 120.2(2) . . ?
F34 C34 C33 121.4(3) . . ?
C35 C34 C33 118.4(2) . . ?
F35 C35 C34 120.2(2) . . ?
F35 C35 C36 119.7(2) . . ?
C34 C35 C36 120.1(2) . . ?
F36 C36 C35 114.1(2) . . ?
F36 C36 C31 121.41(19) . . ?
C35 C36 C31 124.5(2) . . ?
C42 C41 C46 112.66(19) . . ?
C42 C41 B1 127.85(18) . . ?
C46 C41 B1 119.48(18) . . ?
F42 C42 C41 120.88(19) . . ?
F42 C42 C43 115.00(19) . . ?
C41 C42 C43 124.1(2) . . ?
F43 C43 C44 119.0(2) . . ?
F43 C43 C42 120.8(2) . . ?
C44 C43 C42 120.2(2) . . ?
F44 C44 C43 120.4(2) . . ?
F44 C44 C45 121.1(2) . . ?
C43 C44 C45 118.6(2) . . ?
F45 C45 C44 119.7(2) . . ?
F45 C45 C46 120.8(2) . . ?
C44 C45 C46 119.5(2) . . ?
F46 C46 C45 115.79(19) . . ?
F46 C46 C41 119.30(19) . . ?
C45 C46 C41 124.9(2) . . ?
Cl1 C100 Cl2 111.5(2) . . ?
Cl1 C100 H10A 109.3 . . ?
Cl2 C100 H10A 109.3 . . ?
Cl1 C100 H10B 109.3 . . ?
Cl2 C100 H10B 109.3 . . ?
H10A C100 H10B 108.0 . . ?

loop_
_geom_bond_atom_site_label_1
_geom_bond_atom_site_label_2
_geom_bond_distance
_geom_bond_site_symmetry_2
_geom_bond_publ_flag
Fe C10 1.989(3) . ?
Fe C1 1.992(3) . ?
Fe C5 2.020(4) . ?
Fe C2 2.027(3) . ?
Fe C12 2.036(4) . ?
Fe C14 2.034(2) . ?
Fe C11 2.036(4) . ?
Fe C3 2.048(3) . ?
Fe C13 2.050(3) . ?
Fe C4 2.046(4) . ?
N1 C18 1.486(3) . ?
N1 C17 1.499(3) . ?
N1 C9 1.554(3) . ?
N1 C15 1.584(2) . ?
B1 C21 1.655(3) . ?
B1 C41 1.653(3) . ?
B1 C16 1.662(3) . ?
B1 C31 1.673(3) . ?
C1 C5 1.410(4) . ?
C1 C2 1.426(4) . ?
C1 C6 1.501(4) . ?
C2 C3 1.420(5) . ?
C2 H2 0.9400 . ?
C3 C4 1.396(6) . ?
C3 H3 0.9400 . ?
C4 C5 1.425(6) . ?
C4 H4 0.9400 . ?
C5 H5 0.9400 . ?
C6 C7 1.536(4) . ?
C6 C8 1.534(4) . ?
C6 H6 0.9900 . ?
C7 H7A 0.9700 . ?
C7 H7B 0.9700 . ?
C7 H7C 0.9700 . ?
C8 C9 1.532(3) . ?
C8 H8A 0.9800 . ?
C8 H8B 0.9800 . ?
C9 C10 1.488(3) . ?
C9 H9 0.9900 . ?
C10 C14 1.415(3) . ?
C10 C11 1.416(4) . ?
C11 C12 1.413(6) . ?
C11 H11 0.9400 . ?
C12 C13 1.425(5) . ?
C12 H12 0.9400 . ?
C13 C14 1.422(3) . ?
C13 H13 0.9400 . ?
C14 C15 1.506(3) . ?
C15 C16 1.519(3) . ?
C15 H15 0.9900 . ?
C16 H16A 0.9800 . ?
C16 H16B 0.9800 . ?
C17 H17A 0.9700 . ?
C17 H17B 0.9700 . ?
C17 H17C 0.9700 . ?
C18 H18A 0.9700 . ?
C18 H18B 0.9700 . ?
C18 H18C 0.9700 . ?
C21 C26 1.386(3) . ?
C21 C22 1.391(3) . ?
C22 F22 1.358(2) . ?
C22 C23 1.375(3) . ?
C23 F23 1.342(3) . ?
C23 C24 1.376(4) . ?
C24 F24 1.341(3) . ?
C24 C25 1.367(4) . ?
C25 F25 1.345(3) . ?
C25 C26 1.382(3) . ?
C26 F26 1.347(3) . ?
C31 C32 1.388(3) . ?
C31 C36 1.389(3) . ?
C32 F32 1.349(3) . ?
C32 C33 1.380(3) . ?
C33 F33 1.342(3) . ?
C33 C34 1.370(4) . ?
C34 F34 1.338(3) . ?
C34 C35 1.365(4) . ?
C35 F35 1.347(3) . ?
C35 C36 1.382(3) . ?
C36 F36 1.356(3) . ?
C41 C42 1.386(3) . ?
C41 C46 1.394(3) . ?
C42 F42 1.351(2) . ?
C42 C43 1.386(3) . ?
C43 F43 1.345(3) . ?
C43 C44 1.367(3) . ?
C44 F44 1.340(3) . ?
C44 C45 1.373(4) . ?
C45 F45 1.343(3) . ?
C45 C46 1.377(3) . ?
C46 F46 1.348(3) . ?
C100 Cl1 1.732(4) . ?
C100 Cl2 1.752(4) . ?
C100 H10A 0.9800 . ?
C100 H10B 0.9800 . ?

loop_
_geom_torsion_atom_site_label_1
_geom_torsion_atom_site_label_2
_geom_torsion_atom_site_label_3
_geom_torsion_atom_site_label_4
_geom_torsion
_geom_torsion_site_symmetry_1
_geom_torsion_site_symmetry_2
_geom_torsion_site_symmetry_3
_geom_torsion_site_symmetry_4
_geom_torsion_publ_flag
C10 Fe C1 C5 -132.03(18) . . . . ?
C2 Fe C1 C5 117.3(3) . . . . ?
C12 Fe C1 C5 -173.3(4) . . . . ?
C14 Fe C1 C5 -90.60(19) . . . . ?
C11 Fe C1 C5 -168.74(18) . . . . ?
C3 Fe C1 C5 79.7(2) . . . . ?
C13 Fe C1 C5 -64.4(3) . . . . ?
C4 Fe C1 C5 37.0(2) . . . . ?
C10 Fe C1 C2 110.64(19) . . . . ?
C5 Fe C1 C2 -117.3(3) . . . . ?
C12 Fe C1 C2 69.4(5) . . . . ?
C14 Fe C1 C2 152.07(18) . . . . ?
C11 Fe C1 C2 73.9(2) . . . . ?
C3 Fe C1 C2 -37.6(2) . . . . ?
C13 Fe C1 C2 178.3(2) . . . . ?
C4 Fe C1 C2 -80.3(2) . . . . ?
C10 Fe C1 C6 -11.9(2) . . . . ?
C5 Fe C1 C6 120.1(3) . . . . ?
C2 Fe C1 C6 -122.5(3) . . . . ?
C12 Fe C1 C6 -53.1(5) . . . . ?
C14 Fe C1 C6 29.5(2) . . . . ?
C11 Fe C1 C6 -48.6(3) . . . . ?
C3 Fe C1 C6 -160.1(3) . . . . ?
C13 Fe C1 C6 55.8(3) . . . . ?
C4 Fe C1 C6 157.2(3) . . . . ?
C5 C1 C2 C3 -1.8(4) . . . . ?
C6 C1 C2 C3 175.3(3) . . . . ?
Fe C1 C2 C3 59.5(2) . . . . ?
C5 C1 C2 Fe -61.3(2) . . . . ?
C6 C1 C2 Fe 115.8(3) . . . . ?
C10 Fe C2 C1 -81.19(19) . . . . ?
C5 Fe C2 C1 38.86(18) . . . . ?
C12 Fe C2 C1 -160.7(2) . . . . ?
C14 Fe C2 C1 -48.8(3) . . . . ?
C11 Fe C2 C1 -124.28(19) . . . . ?
C3 Fe C2 C1 119.2(3) . . . . ?
C13 Fe C2 C1 -173.3(9) . . . . ?
C4 Fe C2 C1 83.0(2) . . . . ?
C10 Fe C2 C3 159.6(2) . . . . ?
C1 Fe C2 C3 -119.2(3) . . . . ?
C5 Fe C2 C3 -80.3(3) . . . . ?
C12 Fe C2 C3 80.1(3) . . . . ?
C14 Fe C2 C3 -168.0(2) . . . . ?
C11 Fe C2 C3 116.5(3) . . . . ?
C13 Fe C2 C3 67.5(10) . . . . ?
C4 Fe C2 C3 -36.2(3) . . . . ?
C1 C2 C3 C4 0.5(4) . . . . ?
Fe C2 C3 C4 58.5(3) . . . . ?
C1 C2 C3 Fe -57.9(2) . . . . ?
C10 Fe C3 C4 -158.4(3) . . . . ?
C1 Fe C3 C4 -82.8(3) . . . . ?
C5 Fe C3 C4 -38.4(2) . . . . ?
C2 Fe C3 C4 -121.0(4) . . . . ?
C12 Fe C3 C4 113.5(3) . . . . ?
C14 Fe C3 C4 8.3(10) . . . . ?
C11 Fe C3 C4 158.9(3) . . . . ?
C13 Fe C3 C4 69.7(3) . . . . ?
C10 Fe C3 C2 -37.4(4) . . . . ?
C1 Fe C3 C2 38.3(2) . . . . ?
C5 Fe C3 C2 82.6(2) . . . . ?
C12 Fe C3 C2 -125.5(3) . . . . ?
C14 Fe C3 C2 129.4(8) . . . . ?
C11 Fe C3 C2 -80.0(3) . . . . ?
C13 Fe C3 C2 -169.2(2) . . . . ?
C4 Fe C3 C2 121.0(4) . . . . ?
C2 C3 C4 C5 0.9(4) . . . . ?
Fe C3 C4 C5 58.7(2) . . . . ?
C2 C3 C4 Fe -57.8(3) . . . . ?
C10 Fe C4 C3 129.1(5) . . . . ?
C1 Fe C4 C3 81.6(2) . . . . ?
C5 Fe C4 C3 118.7(3) . . . . ?
C2 Fe C4 C3 37.0(2) . . . . ?
C12 Fe C4 C3 -89.2(3) . . . . ?
C14 Fe C4 C3 -178.3(2) . . . . ?
C11 Fe C4 C3 -44.7(5) . . . . ?
C13 Fe C4 C3 -134.4(2) . . . . ?
C10 Fe C4 C5 10.4(6) . . . . ?
C1 Fe C4 C5 -37.15(19) . . . . ?
C2 Fe C4 C5 -81.8(2) . . . . ?
C12 Fe C4 C5 152.1(2) . . . . ?
C14 Fe C4 C5 63.0(3) . . . . ?
C11 Fe C4 C5 -163.5(3) . . . . ?
C3 Fe C4 C5 -118.7(3) . . . . ?
C13 Fe C4 C5 106.8(2) . . . . ?
C2 C1 C5 C4 2.3(4) . . . . ?
C6 C1 C5 C4 -174.8(3) . . . . ?
Fe C1 C5 C4 -59.0(3) . . . . ?
C2 C1 C5 Fe 61.3(2) . . . . ?
C6 C1 C5 Fe -115.8(3) . . . . ?
C3 C4 C5 C1 -2.0(4) . . . . ?
Fe C4 C5 C1 57.7(2) . . . . ?
C3 C4 C5 Fe -59.7(3) . . . . ?
C10 Fe C5 C1 62.5(2) . . . . ?
C2 Fe C5 C1 -39.24(17) . . . . ?
C12 Fe C5 C1 175.9(3) . . . . ?
C14 Fe C5 C1 103.54(17) . . . . ?
C11 Fe C5 C1 33.6(5) . . . . ?
C3 Fe C5 C1 -83.3(2) . . . . ?
C13 Fe C5 C1 145.68(16) . . . . ?
C4 Fe C5 C1 -120.7(3) . . . . ?
C10 Fe C5 C4 -176.8(2) . . . . ?
C1 Fe C5 C4 120.7(3) . . . . ?
C2 Fe C5 C4 81.4(2) . . . . ?
C12 Fe C5 C4 -63.4(4) . . . . ?
C14 Fe C5 C4 -135.8(2) . . . . ?
C11 Fe C5 C4 154.2(4) . . . . ?
C3 Fe C5 C4 37.4(2) . . . . ?
C13 Fe C5 C4 -93.7(2) . . . . ?
C5 C1 C6 C7 -114.6(3) . . . . ?
C2 C1 C6 C7 68.9(4) . . . . ?
Fe C1 C6 C7 157.8(2) . . . . ?
C5 C1 C6 C8 122.9(3) . . . . ?
C2 C1 C6 C8 -53.7(4) . . . . ?
Fe C1 C6 C8 35.2(3) . . . . ?
C1 C6 C8 C9 -58.0(3) . . . . ?
C7 C6 C8 C9 178.0(3) . . . . ?
C6 C8 C9 C10 51.7(3) . . . . ?
C6 C8 C9 N1 -65.4(3) . . . . ?
C18 N1 C9 C10 -156.23(19) . . . . ?
C17 N1 C9 C10 85.4(2) . . . . ?
C15 N1 C9 C10 -32.8(2) . . . . ?
C18 N1 C9 C8 -29.9(3) . . . . ?
C17 N1 C9 C8 -148.3(2) . . . . ?
C15 N1 C9 C8 93.5(2) . . . . ?
C8 C9 C10 C14 -104.0(2) . . . . ?
N1 C9 C10 C14 22.3(2) . . . . ?
C8 C9 C10 C11 75.9(4) . . . . ?
N1 C9 C10 C11 -157.9(3) . . . . ?
C8 C9 C10 Fe -22.9(3) . . . . ?
N1 C9 C10 Fe 103.38(18) . . . . ?
C1 Fe C10 C14 109.92(15) . . . . ?
C5 Fe C10 C14 73.54(18) . . . . ?
C2 Fe C10 C14 151.69(16) . . . . ?
C12 Fe C10 C14 -80.93(17) . . . . ?
C11 Fe C10 C14 -118.9(2) . . . . ?
C3 Fe C10 C14 176.9(2) . . . . ?
C13 Fe C10 C14 -37.03(15) . . . . ?
C4 Fe C10 C14 65.3(6) . . . . ?
C1 Fe C10 C11 -131.20(19) . . . . ?
C5 Fe C10 C11 -167.58(19) . . . . ?
C2 Fe C10 C11 -89.4(2) . . . . ?
C12 Fe C10 C11 37.9(2) . . . . ?
C14 Fe C10 C11 118.9(2) . . . . ?
C3 Fe C10 C11 -64.2(3) . . . . ?
C13 Fe C10 C11 81.8(2) . . . . ?
C4 Fe C10 C11 -175.8(5) . . . . ?
C1 Fe C10 C9 5.3(2) . . . . ?
C5 Fe C10 C9 -31.0(2) . . . . ?
C2 Fe C10 C9 47.1(2) . . . . ?
C12 Fe C10 C9 174.5(2) . . . . ?
C14 Fe C10 C9 -104.6(2) . . . . ?
C11 Fe C10 C9 136.5(3) . . . . ?
C3 Fe C10 C9 72.3(3) . . . . ?
C13 Fe C10 C9 -141.6(2) . . . . ?
C4 Fe C10 C9 -39.3(6) . . . . ?
C14 C10 C11 C12 2.1(3) . . . . ?
C9 C10 C11 C12 -177.8(3) . . . . ?
Fe C10 C11 C12 -59.2(2) . . . . ?
C14 C10 C11 Fe 61.32(18) . . . . ?
C9 C10 C11 Fe -118.6(3) . . . . ?
C1 Fe C11 C10 63.3(2) . . . . ?
C5 Fe C11 C10 37.3(5) . . . . ?
C2 Fe C11 C10 104.75(18) . . . . ?
C12 Fe C11 C10 -118.5(2) . . . . ?
C14 Fe C11 C10 -38.11(15) . . . . ?
C3 Fe C11 C10 146.62(18) . . . . ?
C13 Fe C11 C10 -81.83(17) . . . . ?
C4 Fe C11 C10 177.6(3) . . . . ?
C10 Fe C11 C12 118.5(2) . . . . ?
C1 Fe C11 C12 -178.16(17) . . . . ?
C5 Fe C11 C12 155.8(4) . . . . ?
C2 Fe C11 C12 -136.75(19) . . . . ?
C14 Fe C11 C12 80.40(18) . . . . ?
C3 Fe C11 C12 -94.9(2) . . . . ?
C13 Fe C11 C12 36.68(17) . . . . ?
C4 Fe C11 C12 -63.9(4) . . . . ?
C10 C11 C12 C13 -0.8(4) . . . . ?
Fe C11 C12 C13 -58.7(3) . . . . ?
C10 C11 C12 Fe 57.9(2) . . . . ?
C10 Fe C12 C13 82.8(2) . . . . ?
C1 Fe C12 C13 127.0(4) . . . . ?
C5 Fe C12 C13 -42.8(4) . . . . ?
C2 Fe C12 C13 -177.27(19) . . . . ?
C14 Fe C12 C13 38.35(18) . . . . ?
C11 Fe C12 C13 121.3(3) . . . . ?
C3 Fe C12 C13 -132.3(2) . . . . ?
C4 Fe C12 C13 -87.5(2) . . . . ?
C10 Fe C12 C11 -38.46(17) . . . . ?
C1 Fe C12 C11 5.8(5) . . . . ?
C5 Fe C12 C11 -164.1(3) . . . . ?
C2 Fe C12 C11 61.4(3) . . . . ?
C14 Fe C12 C11 -82.93(18) . . . . ?
C3 Fe C12 C11 106.5(2) . . . . ?
C13 Fe C12 C11 -121.3(3) . . . . ?
C4 Fe C12 C11 151.3(2) . . . . ?
C11 C12 C13 C14 -0.8(4) . . . . ?
Fe C12 C13 C14 -59.2(2) . . . . ?
C11 C12 C13 Fe 58.4(3) . . . . ?
C10 Fe C13 C12 -80.7(2) . . . . ?
C1 Fe C13 C12 -157.4(2) . . . . ?
C5 Fe C13 C12 160.4(2) . . . . ?
C2 Fe C13 C12 14.6(11) . . . . ?
C14 Fe C13 C12 -118.1(3) . . . . ?
C11 Fe C13 C12 -36.5(2) . . . . ?
C3 Fe C13 C12 74.1(3) . . . . ?
C4 Fe C13 C12 115.0(3) . . . . ?
C10 Fe C13 C14 37.41(16) . . . . ?
C1 Fe C13 C14 -39.3(3) . . . . ?
C5 Fe C13 C14 -81.6(2) . . . . ?
C2 Fe C13 C14 132.7(9) . . . . ?
C12 Fe C13 C14 118.1(3) . . . . ?
C11 Fe C13 C14 81.58(19) . . . . ?
C3 Fe C13 C14 -167.8(2) . . . . ?
C4 Fe C13 C14 -127.0(2) . . . . ?
C11 C10 C14 C13 -2.6(3) . . . . ?
C9 C10 C14 C13 177.3(2) . . . . ?
Fe C10 C14 C13 58.71(19) . . . . ?
C11 C10 C14 C15 177.0(2) . . . . ?
C9 C10 C14 C15 -3.1(3) . . . . ?
Fe C10 C14 C15 -121.62(18) . . . . ?
C11 C10 C14 Fe -61.4(2) . . . . ?
C9 C10 C14 Fe 118.56(19) . . . . ?
C12 C13 C14 C10 2.1(3) . . . . ?
Fe C13 C14 C10 -57.16(18) . . . . ?
C12 C13 C14 C15 -177.4(3) . . . . ?
Fe C13 C14 C15 123.3(3) . . . . ?
C12 C13 C14 Fe 59.2(2) . . . . ?
C1 Fe C14 C10 -81.61(16) . . . . ?
C5 Fe C14 C10 -124.77(16) . . . . ?
C2 Fe C14 C10 -49.4(3) . . . . ?
C12 Fe C14 C10 81.88(19) . . . . ?
C11 Fe C14 C10 38.12(16) . . . . ?
C3 Fe C14 C10 -169.3(8) . . . . ?
C13 Fe C14 C10 120.3(2) . . . . ?
C4 Fe C14 C10 -162.2(2) . . . . ?
C10 Fe C14 C13 -120.3(2) . . . . ?
C1 Fe C14 C13 158.1(2) . . . . ?
C5 Fe C14 C13 114.9(2) . . . . ?
C2 Fe C14 C13 -169.7(2) . . . . ?
C12 Fe C14 C13 -38.4(2) . . . . ?
C11 Fe C14 C13 -82.2(2) . . . . ?
C3 Fe C14 C13 70.4(9) . . . . ?
C4 Fe C14 C13 77.5(3) . . . . ?
C10 Fe C14 C15 101.0(2) . . . . ?
C1 Fe C14 C15 19.3(2) . . . . ?
C5 Fe C14 C15 -23.8(2) . . . . ?
C2 Fe C14 C15 51.6(3) . . . . ?
C12 Fe C14 C15 -177.2(3) . . . . ?
C11 Fe C14 C15 139.1(2) . . . . ?
C3 Fe C14 C15 -68.3(9) . . . . ?
C13 Fe C14 C15 -138.7(3) . . . . ?
C4 Fe C14 C15 -61.2(3) . . . . ?
C10 C14 C15 C16 -138.8(2) . . . . ?
C13 C14 C15 C16 40.7(4) . . . . ?
Fe C14 C15 C16 143.74(17) . . . . ?
C10 C14 C15 N1 -17.3(2) . . . . ?
C13 C14 C15 N1 162.2(3) . . . . ?
Fe C14 C15 N1 -94.73(19) . . . . ?
C18 N1 C15 C14 155.96(17) . . . . ?
C17 N1 C15 C14 -84.51(19) . . . . ?
C9 N1 C15 C14 31.09(19) . . . . ?
C18 N1 C15 C16 -76.7(2) . . . . ?
C17 N1 C15 C16 42.8(2) . . . . ?
C9 N1 C15 C16 158.45(17) . . . . ?
C14 C15 C16 B1 -75.1(2) . . . . ?
N1 C15 C16 B1 170.09(16) . . . . ?
C21 B1 C16 C15 97.0(2) . . . . ?
C41 B1 C16 C15 -31.8(2) . . . . ?
C31 B1 C16 C15 -150.81(17) . . . . ?
C41 B1 C21 C26 128.8(2) . . . . ?
C16 B1 C21 C26 2.4(3) . . . . ?
C31 B1 C21 C26 -112.2(2) . . . . ?
C41 B1 C21 C22 -59.8(2) . . . . ?
C16 B1 C21 C22 173.81(18) . . . . ?
C31 B1 C21 C22 59.2(2) . . . . ?
C26 C21 C22 F22 179.77(19) . . . . ?
B1 C21 C22 F22 7.2(3) . . . . ?
C26 C21 C22 C23 0.2(3) . . . . ?
B1 C21 C22 C23 -172.4(2) . . . . ?
F22 C22 C23 F23 0.4(3) . . . . ?
C21 C22 C23 F23 180.0(2) . . . . ?
F22 C22 C23 C24 179.5(2) . . . . ?
C21 C22 C23 C24 -0.9(4) . . . . ?
F23 C23 C24 F24 -0.9(4) . . . . ?
C22 C23 C24 F24 180.0(2) . . . . ?
F23 C23 C24 C25 179.6(2) . . . . ?
C22 C23 C24 C25 0.5(4) . . . . ?
F24 C24 C25 F25 0.9(4) . . . . ?
C23 C24 C25 F25 -179.6(2) . . . . ?
F24 C24 C25 C26 -178.8(2) . . . . ?
C23 C24 C25 C26 0.6(4) . . . . ?
F25 C25 C26 F26 -1.5(3) . . . . ?
C24 C25 C26 F26 178.3(2) . . . . ?
F25 C25 C26 C21 178.7(2) . . . . ?
C24 C25 C26 C21 -1.5(4) . . . . ?
C22 C21 C26 F26 -178.74(19) . . . . ?
B1 C21 C26 F26 -6.9(3) . . . . ?
C22 C21 C26 C25 1.0(3) . . . . ?
B1 C21 C26 C25 172.9(2) . . . . ?
C21 B1 C31 C32 69.1(2) . . . . ?
C41 B1 C31 C32 -169.74(18) . . . . ?
C16 B1 C31 C32 -52.0(2) . . . . ?
C21 B1 C31 C36 -108.6(2) . . . . ?
C41 B1 C31 C36 12.5(3) . . . . ?
C16 B1 C31 C36 130.2(2) . . . . ?
C36 C31 C32 F32 177.18(19) . . . . ?
B1 C31 C32 F32 -0.9(3) . . . . ?
C36 C31 C32 C33 -2.3(3) . . . . ?
B1 C31 C32 C33 179.6(2) . . . . ?
F32 C32 C33 F33 1.3(3) . . . . ?
C31 C32 C33 F33 -179.2(2) . . . . ?
F32 C32 C33 C34 -178.2(2) . . . . ?
C31 C32 C33 C34 1.3(4) . . . . ?
F33 C33 C34 F34 0.2(4) . . . . ?
C32 C33 C34 F34 179.7(2) . . . . ?
F33 C33 C34 C35 -179.0(2) . . . . ?
C32 C33 C34 C35 0.5(4) . . . . ?
F34 C34 C35 F35 -1.6(4) . . . . ?
C33 C34 C35 F35 177.7(2) . . . . ?
F34 C34 C35 C36 179.7(2) . . . . ?
C33 C34 C35 C36 -1.0(4) . . . . ?
F35 C35 C36 F36 -0.5(3) . . . . ?
C34 C35 C36 F36 178.2(2) . . . . ?
F35 C35 C36 C31 -178.9(2) . . . . ?
C34 C35 C36 C31 -0.2(4) . . . . ?
C32 C31 C36 F36 -176.56(18) . . . . ?
B1 C31 C36 F36 1.3(3) . . . . ?
C32 C31 C36 C35 1.8(3) . . . . ?
B1 C31 C36 C35 179.7(2) . . . . ?
C21 B1 C41 C42 -10.7(3) . . . . ?
C16 B1 C41 C42 119.1(2) . . . . ?
C31 B1 C41 C42 -124.7(2) . . . . ?
C21 B1 C41 C46 169.82(18) . . . . ?
C16 B1 C41 C46 -60.4(2) . . . . ?
C31 B1 C41 C46 55.8(2) . . . . ?
C46 C41 C42 F42 177.45(19) . . . . ?
B1 C41 C42 F42 -2.0(3) . . . . ?
C46 C41 C42 C43 -3.2(3) . . . . ?
B1 C41 C42 C43 177.3(2) . . . . ?
F42 C42 C43 F43 0.1(3) . . . . ?
C41 C42 C43 F43 -179.3(2) . . . . ?
F42 C42 C43 C44 -179.3(2) . . . . ?
C41 C42 C43 C44 1.3(4) . . . . ?
F43 C43 C44 F44 1.1(4) . . . . ?
C42 C43 C44 F44 -179.5(2) . . . . ?
F43 C43 C44 C45 -178.9(2) . . . . ?
C42 C43 C44 C45 0.5(4) . . . . ?
F44 C44 C45 F45 0.8(4) . . . . ?
C43 C44 C45 F45 -179.3(2) . . . . ?
F44 C44 C45 C46 179.8(2) . . . . ?
C43 C44 C45 C46 -0.2(4) . . . . ?
F45 C45 C46 F46 -0.6(3) . . . . ?
C44 C45 C46 F46 -179.7(2) . . . . ?
F45 C45 C46 C41 177.1(2) . . . . ?
C44 C45 C46 C41 -2.0(4) . . . . ?
C42 C41 C46 F46 -178.83(19) . . . . ?
B1 C41 C46 F46 0.7(3) . . . . ?
C42 C41 C46 C45 3.5(3) . . . . ?
B1 C41 C46 C45 -176.9(2) . . . . ?
